data_4502059
loop_
_publ_author_name
'Lapidus, Saul H.'
'Stephens, Peter W.'
'Arora, Kapildev K.'
'Shattock, Tanise R.'
'Zaworotko, Michael J.'

_publ_section_title
;
 A Comparison of Cocrystal Structure Solutions from Powder and Single
 Crystal Techniques
;
_journal_issue 10
_journal_name_full 'Crystal Growth &amp; Design'
_journal_page_first 4630
_journal_paper_doi 10.1021/cg1009237
_journal_volume 10
_journal_year 2010
_chemical_formula_moiety ' C8 H5 O4, C5 H6 N1 O1'
_chemical_formula_sum 'C13 H11 N O5'
_chemical_formula_weight 261.23
_chemical_name_common '1:1 complex of 3HP + IPA'
_chemical_name_systematic
;
1:1 ratio complex of 3-hydroxypyridine and Isophthalic acid  
;
_space_group_IT_number 14
_symmetry_cell_setting monoclinic
_symmetry_space_group_name_Hall '-P 2yn'
_symmetry_space_group_name_H-M 'P 1 21/n 1'
_cell_angle_alpha 90
_cell_angle_beta 100.1652(30)
_cell_angle_gamma 90
_cell_formula_units_Z 4
_cell_length_a 10.28444(31)
_cell_length_b 10.97318(33)
_cell_length_c 10.41205(32)
_cell_measurement_temperature 300
_cell_volume 1156.59(6)
_computing_cell_refinement TOPAS-Academic
_computing_data_collection SPEC
_computing_data_reduction TOPAS-Academic
_computing_structure_refinement TOPAS-Academic
_computing_structure_solution TOPAS-Academic
_diffrn_ambient_temperature 300
_diffrn_detector 'NaI scintillation counter'
_diffrn_measurement_device_type 'Huber diffractometer'
_diffrn_radiation_monochromator 'Si(111) channel cut'
_diffrn_radiation_type synchrotron
_diffrn_radiation_wavelength 0.698083
_diffrn_source synchrotron
_pd_block_diffractogram_id Saul_9
_pd_instr_location
;
X16C, National Synchrotron Light Source, Brookhaven National Laboratory
;
_pd_meas_2theta_range_inc 0.005
_pd_meas_2theta_range_max 32.0
_pd_meas_2theta_range_min 4.5
_pd_meas_number_of_points 5501
_pd_meas_scan_method step
_pd_proc_2theta_range_inc 0.005
_pd_proc_2theta_range_max 32.0
_pd_proc_2theta_range_min 4.5
_pd_proc_ls_background_function
;
Chebyshev polynomial with 16 coefficients
;
_pd_proc_ls_pref_orient_corr
;
none
;
_pd_proc_ls_profile_function
;
Simple_Axial_model function with Rp=9999,Rs=330 in TOPAS-Academic
;
_pd_proc_ls_prof_R_factor 0.05542
_pd_proc_ls_prof_wR_expected 0.02374
_pd_proc_ls_prof_wR_factor 0.07516
_pd_proc_wavelength 0.698083
_pd_spec_mounting
;
capillary
;
_pd_spec_mount_mode transmission
_pd_spec_shape cylinder
_refine_ls_goodness_of_fit_all 3.165
_refine_ls_number_parameters 62
_refine_ls_weighting_details 1/(sigma*sigma)
_refine_ls_weighting_scheme sigma
_cod_data_source_file cg1009237_si_009.cif
_cod_data_source_block Saul_9
_cod_depositor_comments
;
The following automatic conversions were performed:

'_symmetry_cell_setting' value 'Monoclinic' changed to 'monoclinic'
according to /home/saulius/struct/CIF-dictionaries/cif_core.dic
dictionary named 'cif_core.dic' version 2.4.2 from 2011-04-26.

Automatic conversion script
Id: cif_fix_values 1715 2011-07-08 13:25:40Z adriana 
;
_cod_original_cell_volume 1156.588(61)
_cod_original_sg_symbol_H-M P2(1)/n
_cod_database_code 4502059

loop_
_symmetry_equiv_pos_as_xyz
'x, y, z'
'-x+1/2, y+1/2, -z+1/2'
'-x, -y, -z'
'x-1/2, -y-1/2, z-1/2'

loop_
_atom_site_label
_atom_site_type_symbol
_atom_site_symmetry_multiplicity
_atom_site_fract_x
_atom_site_fract_y
_atom_site_fract_z
_atom_site_occupancy
_atom_site_B_iso_or_equiv
C12 C 0 0.8071994 -0.2382629 0.2232655 1 3.171(56)
C11 C 0 0.7573883 -0.1493539 0.1329193 1 3.171(56)
C15 C 0 0.7000588 -0.3019873 -0.028591 1 3.171(56)
C14 C 0 0.74987 -0.3908963 0.06175518 1 3.171(56)
C13 C 0 0.8038354 -0.3579818 0.1887969 1 3.171(56)
O11 O 0 0.8576053 -0.1954773 0.3446446 1 3.171(56)
N11 N 0 0.7041567 -0.1818207 0.007605449 1 3.171(56)
H11 H 0 0.7600803 -0.07041315 0.1566978 1 3.171(56)
H15 H 0 0.6650896 -0.3233156 -0.1109131 1 3.171(56)
H14 H 0 0.747178 -0.469837 0.03797674 1 3.171(56)
H13 H 0 0.8363718 -0.4148941 0.2480728 1 3.171(56)
H11N H 0 0.6718795 -0.1242083 -0.05093824 1 3.171(56)
H11O H 0 0.8870215 -0.2574763 0.3981091 1 3.203(57)
C2 C 0 0.4937179 -0.1587905 0.3451557 1 3.171(56)
C1 C 0 0.444896 -0.1896016 0.2162853 1 3.171(56)
C6 C 0 0.4413231 -0.3108649 0.1775911 1 3.171(56)
C5 C 0 0.4865721 -0.401317 0.2677674 1 3.171(56)
C4 C 0 0.535394 -0.3705058 0.3966378 1 3.171(56)
C3 C 0 0.5389669 -0.2492426 0.4353319 1 3.171(56)
C7 C 0 0.3956321 -0.09112378 0.1181079 1 3.171(56)
C8 C 0 0.5921208 -0.2156975 0.5756369 1 3.171(56)
O2 O 0 0.3840514 0.01771351 0.1666967 1 3.171(56)
O1 O 0 0.3682409 -0.1130005 -0.0005732004 1 3.171(56)
O3 O 0 0.6182975 -0.1016844 0.594693 1 3.171(56)
O4 O 0 0.6052539 -0.2980033 0.656802 1 3.171(56)
H2 H 0 0.4960332 -0.08021272 0.3702293 1 3.171(56)
H6 H 0 0.4096868 -0.3308303 0.09408403 1 3.171(56)
H5 H 0 0.4842568 -0.4798947 0.2426938 1 3.171(56)
H4 H 0 0.564715 -0.4291181 0.4550713 1 3.171(56)
H3O H 0 0.648105 -0.08703053 0.6797746 1 3.203(57)

loop_
_atom_type_symbol
_atom_type_description
_atom_type_scat_dispersion_real
_atom_type_scat_dispersion_imag
_atom_type_scat_source
C C 0.0033 0.0016 'International Tables Vol C Tables 4.2.6.8 and 6.1.1.4'
H H 0.0000 0.0000 'International Tables Vol C Tables 4.2.6.8 and 6.1.1.4'
N N 0.0061 0.0033 'International Tables Vol C Tables 4.2.6.8 and 6.1.1.4'
O O 0.0106 0.0060 'International Tables Vol C Tables 4.2.6.8 and 6.1.1.4'

loop_
_geom_angle_atom_site_label_1
_geom_angle_atom_site_label_2
_geom_angle_atom_site_label_3
_geom_angle
_geom_angle_publ_flag
C8 O3 H3O 110.00 no
C12 O11 H11O 110.00 no
C11 N11 C15 120.00 yes
C15 N11 H11N 120.00 no
C11 N11 H11N 120.00 no
C2 C1 C6 120.00 no
C6 C1 C7 120.00 no
C2 C1 C7 120.00 no
C1 C2 C3 120.00 no
C4 C3 C8 120.00 no
C2 C3 C4 120.00 no
C2 C3 C8 120.00 no
C3 C4 C5 120.00 no
C4 C5 C6 120.00 no
C1 C6 C5 120.00 no
O1 C7 C1 121.66(55) yes
O2 C7 C1 115.64(44) yes
O1 C7 O2 122.71(70) yes
O3 C8 C3 114.55(44) yes
O3 C8 O4 127.87(65) yes
O4 C8 C3 117.58(48) yes
C1 C2 H2 120.00 no
C3 C2 H2 120.00 no
C5 C4 H4 120.00 no
C3 C4 H4 120.00 no
C6 C5 H5 120.00 no
C4 C5 H5 120.00 no
C1 C6 H6 120.00 no
C5 C6 H6 120.00 no
N11 C11 C12 120.00 yes
C11 C12 C13 120.69(13) no
O11 C12 C11 114.89(60) yes
O11 C12 C13 124.43(43) yes
C12 C13 C14 119.31(13) no
C13 C14 C15 120.00 no
N11 C15 C14 120.00 yes
N11 C11 H11 120.00 no
C12 C11 H11 120.00 no
C12 C13 H13 120.00 no
C14 C13 H13 121.00 no
C13 C14 H14 120.00 no
C15 C14 H14 120.00 no
N11 C15 H15 120.00 no
C14 C15 H15 120.00 no

loop_
_geom_bond_atom_site_label_1
_geom_bond_atom_site_label_2
_geom_bond_distance
_geom_bond_publ_flag
O1 C7 1.2414(61) yes
O2 C7 1.3106(70) yes
O3 C8 1.2877(72) yes
O4 C8 1.2279(65) yes
O3 H3O 0.9000 no
O11 C12 1.3620(63) yes
O11 H11O 0.9000 no
N11 C15 1.3700(31) yes
N11 C11 1.3700(31) yes
N11 H11N 0.9000 no
C1 C7 1.5121(66) no
C1 C2 1.3889(19) no
C1 C6 1.3889(19) no
C2 C3 1.3889(19) no
C3 C4 1.3889(19) no
C3 C8 1.5121(66) no
C4 C5 1.3889(19) no
C5 C6 1.3889(19) no
C2 H2 0.9000 no
C4 H4 0.9000 no
C5 H5 0.9000 no
C6 H6 0.9000 no
C11 C12 1.3889(19) no
C12 C13 1.3607(48) no
C13 C14 1.3889(19) no
C14 C15 1.3889(19) no
C11 H11 0.9000 no
C13 H13 0.9000 no
C14 H14 0.9000 no
C15 H15 0.9000 no

loop_
_geom_torsion_atom_site_label_1
_geom_torsion_atom_site_label_2
_geom_torsion_atom_site_label_3
_geom_torsion_atom_site_label_4
_geom_torsion
_geom_torsion_publ_flag
C15 N11 C11 C12 0.00 no
C11 N11 C15 C14 0.00 no
C2 C1 C6 C5 0.00 no
C6 C1 C2 C3 0.00 no
C7 C1 C2 C3 180.00 no
C2 C1 C7 O2 -9.92 no
C6 C1 C7 O1 -9.92 no
C2 C1 C7 O1 170.08 no
C7 C1 C6 C5 -180.00 no
C6 C1 C7 O2 170.08 no
C1 C2 C3 C8 180.00 no
C1 C2 C3 C4 0.00 no
C2 C3 C8 O3 -14.72 no
C2 C3 C8 O4 165.28 no
C4 C3 C8 O3 165.28 no
C4 C3 C8 O4 -14.72 no
C2 C3 C4 C5 0.00 no
C8 C3 C4 C5 -180.00 no
C3 C4 C5 C6 0.00 no
C4 C5 C6 C1 0.00 no
N11 C11 C12 C13 0.00 no
N11 C11 C12 O11 -179.98 no
O11 C12 C13 C14 -180.00 no
C11 C12 C13 C14 0.00 no
C12 C13 C14 C15 0.00 no
C13 C14 C15 N11 0.00 no
